data_7046353
loop_
_publ_author_name
'Zhang, Ruilian'
'Wang, Li'
'Xu, Cong'
'Yang, Huan'
'Chen, Wanmin'
'Gao, Guoshu'
'Liu, Weisheng'

_publ_section_title
;
 Anion-induced 3d-4f luminescent coordination clusters: structural
 characteristics and chemical fixation of CO<sub>2</sub> under mild
 conditions.
;
_journal_issue 21
_journal_name_full 'Dalton transactions (Cambridge, England : 2003)'
_journal_page_first 7159
_journal_page_last 7165
_journal_paper_doi 10.1039/c8dt01292j
_journal_volume 47
_journal_year 2018
_chemical_formula_moiety 'C38 H42 N4 O30 Tb2 Zn2, 2(C2 H3 N)'
_chemical_formula_sum 'C42 H48 N6 O30 Tb2 Zn2'
_chemical_formula_weight 1565.44
_space_group_crystal_system triclinic
_space_group_IT_number 2
_space_group_name_Hall '-P 1'
_space_group_name_H-M_alt 'P -1'
_symmetry_space_group_name_Hall '-P 1'
_symmetry_space_group_name_H-M 'P -1'
_atom_sites_solution_hydrogens geom
_audit_block_doi 10.5517/ccdc.csd.cc1pwphr
_audit_creation_date 2018-04-25
_audit_creation_method
;
Olex2 1.2
(compiled 2017.08.10 svn.r3458 for OlexSys, GUI svn.r5381)
;
_audit_update_record
;
2018-04-25 deposited with the CCDC.
2018-05-03 downloaded from the CCDC.
;
_cell_angle_alpha 111.335(5)
_cell_angle_beta 101.544(7)
_cell_angle_gamma 102.840(6)
_cell_formula_units_Z 1
_cell_length_a 10.8386(9)
_cell_length_b 11.0943(5)
_cell_length_c 13.3764(9)
_cell_measurement_reflns_used 3565
_cell_measurement_temperature 290.83(10)
_cell_measurement_theta_max 27.4960
_cell_measurement_theta_min 3.7470
_cell_volume 1389.11(19)
_computing_cell_refinement
;
CrysAlisPro, Agilent Technologies,
Version 1.171.37.35 (release 13-08-2014 CrysAlis171 .NET)
(compiled Aug 13 2014,18:06:01)
;
_computing_data_collection
;
CrysAlisPro, Agilent Technologies,
Version 1.171.37.35 (release 13-08-2014 CrysAlis171 .NET)
(compiled Aug 13 2014,18:06:01)
;
_computing_data_reduction
;
CrysAlisPro, Agilent Technologies,
Version 1.171.37.35 (release 13-08-2014 CrysAlis171 .NET)
(compiled Aug 13 2014,18:06:01)
;
_computing_molecular_graphics 'Olex2 (Dolomanov et al., 2009)'
_computing_publication_material 'Olex2 (Dolomanov et al., 2009)'
_computing_structure_refinement 'XL (Sheldrick, 2008)'
_diffrn_ambient_environment air
_diffrn_ambient_temperature 290.83(10)
_diffrn_detector 'CCD plate'
_diffrn_detector_area_resol_mean 16.0733
_diffrn_detector_type Eos
_diffrn_measured_fraction_theta_full 0.996
_diffrn_measured_fraction_theta_max 0.996
_diffrn_measurement_details
;
#__ type_ start__ end____ width___ exp.time_
  1 omega  -19.00   16.00   1.0000    6.0000
omega____ theta____ kappa____ phi______ frames
    -      -17.3041  -99.0000    0.0000 35

#__ type_ start__ end____ width___ exp.time_
  2 omega  -35.00   32.00   1.0000    6.0000
omega____ theta____ kappa____ phi______ frames
    -       20.7416  -57.0000 -120.0000 67

#__ type_ start__ end____ width___ exp.time_
  3 omega  -19.00   60.00   1.0000    6.0000
omega____ theta____ kappa____ phi______ frames
    -       20.7416  -99.0000 -180.0000 79

#__ type_ start__ end____ width___ exp.time_
  4 omega  -42.00   42.00   1.0000    6.0000
omega____ theta____ kappa____ phi______ frames
    -       20.7416  -38.0000    0.0000 84

#__ type_ start__ end____ width___ exp.time_
  5 omega    3.00   43.00   1.0000    6.0000
omega____ theta____ kappa____ phi______ frames
    -       20.7416   57.0000  150.0000 40

#__ type_ start__ end____ width___ exp.time_
  6 omega  -48.00   36.00   1.0000    6.0000
omega____ theta____ kappa____ phi______ frames
    -       20.7416  -57.0000  -60.0000 84
;
_diffrn_measurement_device 'four-circle diffractometer'
_diffrn_measurement_device_type 'SuperNova, Dual, Cu at zero, Eos'
_diffrn_measurement_method '\w scans'
_diffrn_orient_matrix_UB_11 -0.0243049000
_diffrn_orient_matrix_UB_12 0.0016349000
_diffrn_orient_matrix_UB_13 0.0457670000
_diffrn_orient_matrix_UB_21 0.0659183000
_diffrn_orient_matrix_UB_22 0.0184898000
_diffrn_orient_matrix_UB_23 0.0350427000
_diffrn_orient_matrix_UB_31 0.0067892000
_diffrn_orient_matrix_UB_32 0.0701170000
_diffrn_orient_matrix_UB_33 0.0161604000
_diffrn_radiation_monochromator mirror
_diffrn_radiation_probe x-ray
_diffrn_radiation_type MoK\a
_diffrn_radiation_wavelength 0.71073
_diffrn_reflns_av_R_equivalents 0.0353
_diffrn_reflns_av_unetI/netI 0.0695
_diffrn_reflns_Laue_measured_fraction_full 0.996
_diffrn_reflns_Laue_measured_fraction_max 0.996
_diffrn_reflns_limit_h_max 12
_diffrn_reflns_limit_h_min -13
_diffrn_reflns_limit_k_max 13
_diffrn_reflns_limit_k_min -13
_diffrn_reflns_limit_l_max 16
_diffrn_reflns_limit_l_min -16
_diffrn_reflns_number 9549
_diffrn_reflns_point_group_measured_fraction_full 0.996
_diffrn_reflns_point_group_measured_fraction_max 0.996
_diffrn_reflns_theta_full 26.000
_diffrn_reflns_theta_max 26.018
_diffrn_reflns_theta_min 3.545
_diffrn_source 'SuperNova (Mo) X-ray Source'
_exptl_absorpt_coefficient_mu 3.464
_exptl_absorpt_correction_T_max 1.00000
_exptl_absorpt_correction_T_min 0.82236
_exptl_absorpt_correction_type multi-scan
_exptl_absorpt_process_details
;
CrysAlisPro, Agilent Technologies,
Version 1.171.37.35 (release 13-08-2014 CrysAlis171 .NET)
(compiled Aug 13 2014,18:06:01)
Empirical absorption correction using spherical harmonics,
 implemented in SCALE3 ABSPACK scaling algorithm.
;
_exptl_crystal_colour 'clear light colourless'
_exptl_crystal_colour_lustre clear
_exptl_crystal_colour_modifier light
_exptl_crystal_colour_primary colourless
_exptl_crystal_density_diffrn 1.871
_exptl_crystal_description block
_exptl_crystal_F_000 772
_exptl_crystal_size_max 0.35
_exptl_crystal_size_mid 0.3
_exptl_crystal_size_min 0.2
_refine_diff_density_max 1.053
_refine_diff_density_min -0.836
_refine_diff_density_rms 0.112
_refine_ls_extinction_method none
_refine_ls_goodness_of_fit_ref 1.042
_refine_ls_hydrogen_treatment constr
_refine_ls_matrix_type full
_refine_ls_number_parameters 376
_refine_ls_number_reflns 5447
_refine_ls_number_restraints 30
_refine_ls_restrained_S_all 1.048
_refine_ls_R_factor_all 0.0495
_refine_ls_R_factor_gt 0.0373
_refine_ls_shift/su_max 0.001
_refine_ls_shift/su_mean 0.000
_refine_ls_structure_factor_coef Fsqd
_refine_ls_weighting_details 'w=1/[\s^2^(Fo^2^)+(0.0221P)^2^] where P=(Fo^2^+2Fc^2^)/3'
_refine_ls_weighting_scheme calc
_refine_ls_wR_factor_gt 0.0732
_refine_ls_wR_factor_ref 0.0817
_reflns_Friedel_coverage 0.000
_reflns_number_gt 4508
_reflns_number_total 5447
_reflns_threshold_expression 'I > 2\s(I)'
_cod_data_source_file c8dt01292j2.cif
_cod_data_source_block 1b
_cod_depositor_comments 'Adding full bibliography for 7046347--7046353.cif.'
_cod_original_cell_volume 1389.11(17)
_cod_database_code 7046353
_shelx_shelxl_version_number 2018/1
_shelx_space_group_comment
;
The symmetry employed for this shelxl refinement is uniquely defined
by the following loop, which should always be used as a source of
symmetry information in preference to the above space-group names.
They are only intended as comments.
;
_shelx_estimated_absorpt_t_max 0.544
_shelx_estimated_absorpt_t_min 0.377
_reflns_odcompleteness_completeness 99.68
_reflns_odcompleteness_iscentric 1
_reflns_odcompleteness_theta 26.32
_olex2_refinement_description
;
1. Fixed Uiso
 At 1.2 times of:
  All C(H) groups, {H8A,H8B,H8C} of C8, {H17A,H17B,H17C} of C17
 At 1.5 times of:
  {H9A,H9B,H9C} of C9, {H19A,H19B,H19C} of C19, {H21A,H21B,H21C} of C21,
  {H18A,H18B,H18C} of C18
2. Uiso/Uaniso restraints and constraints
Uanis(C20) \\sim Ueq, Uanis(N3) \\sim Ueq, Uanis(C19) \\sim Ueq, Uanis(C8)
\\sim Ueq, Uanis(C21) \\sim Ueq: with sigma of 0.005 and sigma for terminal
atoms of 0.01
3.a Aromatic/amide H refined with riding coordinates:
 C13(H13), C12(H12), C4(H4), C3(H3), C14(H14), C5(H5)
3.b Idealised Me refined as rotating group:
 C18(H18A,H18B,H18C), C9(H9A,H9B,H9C), C19(H19A,H19B,H19C), C17(H17A,H17B,
 H17C), C8(H8A,H8B,H8C), C21(H21A,H21B,H21C)
;
_olex2_submission_special_instructions 'No special instructions were received'

loop_
_space_group_symop_operation_xyz
'x, y, z'
'-x, -y, -z'

loop_
_atom_site_label
_atom_site_type_symbol
_atom_site_fract_x
_atom_site_fract_y
_atom_site_fract_z
_atom_site_U_iso_or_equiv
_atom_site_adp_type
_atom_site_occupancy
_atom_site_site_symmetry_order
_atom_site_calc_flag
_atom_site_refinement_flags_posn
_atom_site_refinement_flags_adp
Tb1 Tb 0.51646(3) 0.77248(2) 0.28278(2) 0.03380(10) Uani 1 1 d . .
Zn1 Zn 0.47151(6) 1.08348(6) 0.43295(5) 0.03092(15) Uani 1 1 d . .
O7 O 0.2946(4) 1.0719(4) 0.3119(3) 0.0452(10) Uani 1 1 d . .
O3 O 0.5681(4) 0.8258(4) 0.1252(3) 0.0483(10) Uani 1 1 d . .
C10 C 0.2297(5) 1.1414(5) 0.4758(4) 0.0339(12) Uani 1 1 d . .
O6 O 0.2595(4) 1.2069(4) 0.7120(3) 0.0469(10) Uani 1 1 d . .
O5 O 0.3515(3) 1.1506(3) 0.5285(3) 0.0354(8) Uani 1 1 d . .
O8 O 0.0591(5) 1.2308(5) 0.6855(4) 0.0734(14) Uani 1 1 d . .
C11 C 0.1965(6) 1.1024(5) 0.3579(4) 0.0368(13) Uani 1 1 d . .
C15 C 0.1321(6) 1.1672(5) 0.5268(5) 0.0414(14) Uani 1 1 d . .
C7 C 0.6367(6) 1.2909(6) 0.3780(5) 0.0515(17) Uani 1 1 d . .
C2 C 0.6148(6) 0.9627(7) 0.1454(5) 0.0480(15) Uani 1 1 d . .
C18 C 0.2740(6) 1.0462(6) 0.1951(4) 0.0505(16) Uani 1 1 d . .
H18A H 0.259327 1.123574 0.184496 0.076 Uiso 1 1 calc GR .
H18B H 0.197838 0.966470 0.148381 0.076 Uiso 1 1 calc GR .
H18C H 0.351232 1.031586 0.174580 0.076 Uiso 1 1 calc GR .
C16 C 0.1583(6) 1.2038(6) 0.6489(5) 0.0455(14) Uani 1 1 d . .
C1 C 0.6068(5) 1.0578(6) 0.2499(4) 0.0368(13) Uani 1 1 d . .
C6 C 0.6461(6) 1.1959(6) 0.2764(5) 0.0444(15) Uani 1 1 d . .
C13 C -0.0196(7) 1.1264(7) 0.3510(6) 0.0630(19) Uani 1 1 d . .
H13 H -0.101275 1.123688 0.310234 0.076 Uiso 1 1 calc R .
C12 C 0.0745(6) 1.0966(6) 0.2975(5) 0.0516(16) Uani 1 1 d . .
H12 H 0.055038 1.072604 0.220513 0.062 Uiso 1 1 calc R .
C4 C 0.7026(8) 1.1486(8) 0.1040(6) 0.071(2) Uani 1 1 d . .
H4 H 0.735928 1.179375 0.055674 0.085 Uiso 1 1 calc R .
C3 C 0.6627(7) 1.0096(8) 0.0742(6) 0.070(2) Uani 1 1 d . .
H3 H 0.668197 0.948773 0.006973 0.084 Uiso 1 1 calc R .
C14 C 0.0087(7) 1.1596(7) 0.4633(6) 0.0619(18) Uani 1 1 d . .
H14 H -0.055146 1.177617 0.498586 0.074 Uiso 1 1 calc R .
C5 C 0.6958(7) 1.2425(7) 0.2002(6) 0.0589(18) Uani 1 1 d . .
H5 H 0.722672 1.334997 0.216527 0.071 Uiso 1 1 calc R .
O1 O 0.5606(3) 1.0017(3) 0.3145(3) 0.0340(8) Uani 1 1 d . .
O2 O 0.5718(5) 1.2681(4) 0.4361(3) 0.0542(12) Uani 1 1 d . .
O4 O 0.7128(5) 1.4186(5) 0.4066(4) 0.0829(16) Uani 1 1 d . .
O9 O 0.5888(3) 1.1209(3) 0.5890(3) 0.0305(8) Uani 1 1 d . .
O10 O 0.3836(5) 0.5797(4) 0.3044(4) 0.0574(12) Uani 1 1 d . .
O11 O 0.5560(5) 0.5525(4) 0.2549(4) 0.0667(13) Uani 1 1 d . .
N1 N 0.4511(7) 0.5030(5) 0.2718(5) 0.0601(16) Uani 1 1 d . .
C9 C 0.5912(9) 0.7299(8) 0.0248(6) 0.089(3) Uani 1 1 d . .
H9A H 0.684905 0.744232 0.038944 0.134 Uiso 1 1 calc GR .
H9B H 0.557483 0.746025 -0.039568 0.134 Uiso 1 1 calc GR .
H9C H 0.546156 0.637430 0.010109 0.134 Uiso 1 1 calc GR .
O12 O 0.4147(6) 0.3834(5) 0.2581(5) 0.0972(19) Uani 1 1 d . .
O14 O 0.3693(5) 0.5857(4) 0.0917(3) 0.0648(13) Uani 1 1 d . .
O13 O 0.2974(4) 0.7517(4) 0.1672(4) 0.0596(12) Uani 1 1 d . .
N2 N 0.2786(7) 0.6407(5) 0.0846(5) 0.0693(18) Uani 1 1 d . .
O15 O 0.1809(7) 0.5921(6) 0.0035(5) 0.130(3) Uani 1 1 d . .
C20 C 0.0672(13) 1.2609(15) 0.0806(12) 0.126(4) Uani 1 1 d . U
N3 N 0.0665(13) 1.1615(14) 0.0189(10) 0.177(5) Uani 1 1 d . U
C19 C 0.0622(12) 1.3799(13) 0.1658(11) 0.155(5) Uani 1 1 d . U
H19A H 0.014937 1.354495 0.212388 0.233 Uiso 1 1 calc GR .
H19B H 0.017130 1.427038 0.131414 0.233 Uiso 1 1 calc GR .
H19C H 0.151036 1.438862 0.211271 0.233 Uiso 1 1 calc GR .
C17 C 0.0776(8) 1.2683(8) 0.8048(6) 0.087(2) Uani 1 1 d . .
H17A H -0.002844 1.278399 0.821066 0.104 Uiso 1 1 calc GR .
H17B H 0.148947 1.353145 0.848779 0.104 Uiso 1 1 calc GR .
H17C H 0.098973 1.198043 0.823484 0.104 Uiso 1 1 calc GR .
C8 C 0.7041(10) 1.5251(8) 0.5061(7) 0.099(3) Uani 1 1 d . U
H8A H 0.623823 1.545964 0.486451 0.118 Uiso 1 1 calc GR .
H8B H 0.779535 1.605818 0.533182 0.118 Uiso 1 1 calc GR .
H8C H 0.703178 1.493605 0.564032 0.118 Uiso 1 1 calc GR .
C21 C 0.7255(13) 1.1756(13) 0.6045(11) 0.181(5) Uani 1 1 d . U
H21A H 0.746036 1.269480 0.616365 0.271 Uiso 1 1 calc GR .
H21B H 0.746296 1.124368 0.538677 0.271 Uiso 1 1 calc GR .
H21C H 0.777241 1.170267 0.669069 0.271 Uiso 1 1 calc GR .

loop_
_atom_site_aniso_label
_atom_site_aniso_U_11
_atom_site_aniso_U_22
_atom_site_aniso_U_33
_atom_site_aniso_U_23
_atom_site_aniso_U_13
_atom_site_aniso_U_12
Tb1 0.04526(18) 0.02935(15) 0.02407(15) 0.01028(11) 0.00831(12) 0.01116(12)
Zn1 0.0395(4) 0.0317(3) 0.0253(3) 0.0147(3) 0.0111(3) 0.0132(3)
O7 0.049(2) 0.072(3) 0.024(2) 0.0236(19) 0.0115(18) 0.030(2)
O3 0.076(3) 0.043(2) 0.028(2) 0.0100(18) 0.020(2) 0.028(2)
C10 0.037(3) 0.033(3) 0.034(3) 0.017(2) 0.009(3) 0.012(2)
O6 0.048(3) 0.058(2) 0.036(2) 0.019(2) 0.015(2) 0.019(2)
O5 0.038(2) 0.046(2) 0.0272(19) 0.0183(17) 0.0065(16) 0.0206(17)
O8 0.071(3) 0.115(4) 0.047(3) 0.030(3) 0.031(3) 0.050(3)
C11 0.042(3) 0.037(3) 0.028(3) 0.014(2) 0.006(3) 0.012(3)
C15 0.043(4) 0.048(3) 0.034(3) 0.019(3) 0.013(3) 0.013(3)
C7 0.061(4) 0.041(3) 0.052(4) 0.031(3) 0.006(3) 0.006(3)
C2 0.051(4) 0.075(4) 0.036(3) 0.038(3) 0.018(3) 0.027(3)
C18 0.058(4) 0.071(4) 0.026(3) 0.023(3) 0.010(3) 0.025(3)
C16 0.048(4) 0.050(3) 0.038(3) 0.017(3) 0.017(3) 0.014(3)
C1 0.038(3) 0.051(3) 0.034(3) 0.029(3) 0.012(3) 0.016(3)
C6 0.041(3) 0.055(4) 0.050(4) 0.035(3) 0.014(3) 0.015(3)
C13 0.042(4) 0.096(5) 0.054(4) 0.035(4) 0.008(3) 0.029(4)
C12 0.053(4) 0.062(4) 0.037(3) 0.023(3) 0.003(3) 0.019(3)
C4 0.088(6) 0.076(5) 0.072(5) 0.050(5) 0.045(5) 0.024(4)
C3 0.086(6) 0.104(6) 0.054(4) 0.052(4) 0.038(4) 0.046(5)
C14 0.046(4) 0.091(5) 0.059(5) 0.033(4) 0.023(3) 0.030(4)
C5 0.059(4) 0.068(4) 0.066(5) 0.043(4) 0.022(4) 0.022(4)
O1 0.045(2) 0.0315(18) 0.029(2) 0.0140(16) 0.0168(17) 0.0116(16)
O2 0.087(3) 0.033(2) 0.045(2) 0.020(2) 0.026(2) 0.011(2)
O4 0.114(4) 0.049(3) 0.069(3) 0.028(3) 0.026(3) -0.008(3)
O9 0.0281(19) 0.0337(18) 0.0255(19) 0.0134(16) 0.0054(15) 0.0036(15)
O10 0.076(3) 0.037(2) 0.060(3) 0.020(2) 0.030(3) 0.012(2)
O11 0.070(3) 0.046(3) 0.092(4) 0.034(3) 0.027(3) 0.024(2)
N1 0.077(4) 0.039(3) 0.058(4) 0.022(3) 0.011(3) 0.015(3)
C9 0.123(8) 0.093(6) 0.063(5) 0.021(5) 0.045(5) 0.062(6)
O12 0.125(5) 0.041(3) 0.125(5) 0.044(3) 0.031(4) 0.019(3)
O14 0.093(4) 0.039(2) 0.038(3) 0.003(2) 0.003(2) 0.016(2)
O13 0.062(3) 0.046(2) 0.050(3) 0.008(2) -0.006(2) 0.020(2)
N2 0.085(5) 0.046(3) 0.045(4) 0.011(3) -0.012(3) 0.007(3)
O15 0.127(5) 0.097(4) 0.075(4) 0.005(3) -0.064(4) 0.007(4)
C20 0.127(6) 0.131(6) 0.124(6) 0.061(4) 0.033(4) 0.040(4)
N3 0.191(9) 0.194(8) 0.149(8) 0.085(6) 0.030(6) 0.068(7)
C19 0.128(8) 0.160(8) 0.167(8) 0.081(7) 0.020(6) 0.033(6)
C17 0.090(6) 0.122(7) 0.050(5) 0.022(5) 0.035(4) 0.052(5)
C8 0.139(7) 0.066(5) 0.078(5) 0.026(4) 0.038(5) 0.012(4)
C21 0.186(9) 0.190(8) 0.176(9) 0.082(7) 0.037(7) 0.088(7)

loop_
_atom_type_symbol
_atom_type_description
_atom_type_scat_dispersion_real
_atom_type_scat_dispersion_imag
_atom_type_scat_source
C C 0.0033 0.0016 'International Tables Vol C Tables 4.2.6.8 and 6.1.1.4'
H H 0.0000 0.0000 'International Tables Vol C Tables 4.2.6.8 and 6.1.1.4'
N N 0.0061 0.0033 'International Tables Vol C Tables 4.2.6.8 and 6.1.1.4'
O O 0.0106 0.0060 'International Tables Vol C Tables 4.2.6.8 and 6.1.1.4'
Tb Tb -0.1723 4.1537 'International Tables Vol C Tables 4.2.6.8 and 6.1.1.4'
Zn Zn 0.2839 1.4301 'International Tables Vol C Tables 4.2.6.8 and 6.1.1.4'

loop_
_geom_angle_atom_site_label_1
_geom_angle_atom_site_label_2
_geom_angle_atom_site_label_3
_geom_angle
_geom_angle_site_symmetry_1
_geom_angle_site_symmetry_3
O3 Tb1 Zn1 96.82(8) . .
O3 Tb1 N1 123.17(15) . .
O3 Tb1 O14 68.78(14) . .
O3 Tb1 N2 70.52(16) . .
O6 Tb1 Zn1 113.50(9) 2_676 .
O6 Tb1 O3 68.63(13) 2_676 .
O6 Tb1 O10 119.18(14) 2_676 .
O6 Tb1 O11 69.92(15) 2_676 .
O6 Tb1 N1 95.04(17) 2_676 .
O6 Tb1 O14 107.41(15) 2_676 .
O6 Tb1 O13 144.30(14) 2_676 .
O6 Tb1 N2 127.99(17) 2_676 .
O5 Tb1 Zn1 74.66(8) 2_676 .
O5 Tb1 O3 130.63(13) 2_676 .
O5 Tb1 O6 70.91(13) 2_676 2_676
O5 Tb1 O10 86.85(13) 2_676 .
O5 Tb1 O11 84.79(13) 2_676 .
O5 Tb1 N1 87.11(13) 2_676 .
O5 Tb1 O14 152.36(12) 2_676 .
O5 Tb1 O13 142.55(14) 2_676 .
O5 Tb1 N2 158.56(16) 2_676 .
O1 Tb1 Zn1 34.40(9) . .
O1 Tb1 O3 64.75(11) . .
O1 Tb1 O6 89.33(12) . 2_676
O1 Tb1 O5 87.96(11) . 2_676
O1 Tb1 O9 70.13(11) . 2_676
O1 Tb1 O10 147.21(14) . .
O1 Tb1 O11 159.24(15) . .
O1 Tb1 N1 171.96(16) . .
O1 Tb1 O14 119.68(12) . .
O1 Tb1 O13 82.01(12) . .
O1 Tb1 N2 101.07(13) . .
O9 Tb1 Zn1 35.80(8) 2_676 .
O9 Tb1 O3 128.42(11) 2_676 .
O9 Tb1 O6 134.99(12) 2_676 2_676
O9 Tb1 O5 68.83(12) 2_676 2_676
O9 Tb1 O10 77.82(13) 2_676 .
O9 Tb1 O11 124.36(14) 2_676 .
O9 Tb1 N1 102.13(16) 2_676 .
O9 Tb1 O14 117.58(15) 2_676 .
O9 Tb1 O13 73.83(13) 2_676 .
O9 Tb1 N2 95.78(16) 2_676 .
O10 Tb1 Zn1 113.51(11) . .
O10 Tb1 O3 137.91(13) . .
O10 Tb1 O11 51.75(16) . .
O10 Tb1 N1 26.01(16) . .
O10 Tb1 O14 69.65(14) . .
O10 Tb1 O13 82.65(14) . .
O10 Tb1 N2 75.00(15) . .
O11 Tb1 Zn1 155.90(12) . .
O11 Tb1 O3 106.19(14) . .
O11 Tb1 N1 25.86(16) . .
O11 Tb1 O14 69.41(15) . .
O11 Tb1 N2 92.56(16) . .
N1 Tb1 Zn1 137.74(14) . .
N1 Tb1 N2 81.54(15) . .
O14 Tb1 Zn1 127.43(11) . .
O14 Tb1 N1 65.37(14) . .
O14 Tb1 N2 25.64(14) . .
O13 Tb1 Zn1 76.89(10) . .
O13 Tb1 O3 76.40(15) . .
O13 Tb1 O11 115.04(14) . .
O13 Tb1 N1 98.14(15) . .
O13 Tb1 O14 50.84(15) . .
O13 Tb1 N2 25.21(15) . .
N2 Tb1 Zn1 101.94(13) . .
Tb1 Zn1 Tb1 127.820(16) . 2_676
Zn1 Zn1 Tb1 63.80(2) 2_676 2_676
Zn1 Zn1 Tb1 64.01(2) 2_676 .
O7 Zn1 Tb1 115.43(10) . 2_676
O7 Zn1 Tb1 100.76(10) . .
O7 Zn1 Zn1 134.48(11) . 2_676
O5 Zn1 Tb1 40.74(9) . 2_676
O5 Zn1 Tb1 137.52(9) . .
O5 Zn1 Zn1 88.60(8) . 2_676
O5 Zn1 O7 74.95(13) . .
O5 Zn1 O2 98.74(15) . .
O5 Zn1 O9 97.06(14) . 2_676
O1 Zn1 Tb1 40.01(8) . .
O1 Zn1 Tb1 149.01(9) . 2_676
O1 Zn1 Zn1 96.05(9) . 2_676
O1 Zn1 O7 95.53(14) . .
O1 Zn1 O5 169.94(14) . .
O1 Zn1 O2 84.15(15) . .
O1 Zn1 O9 80.80(13) . 2_676
O2 Zn1 Tb1 94.38(11) . 2_676
O2 Zn1 Tb1 123.65(13) . .
O2 Zn1 Zn1 135.75(12) . 2_676
O2 Zn1 O7 89.18(16) . .
O2 Zn1 O9 163.89(16) . 2_676
O9 Zn1 Tb1 96.74(9) . .
O9 Zn1 Tb1 40.36(10) . 2_676
O9 Zn1 Tb1 95.56(9) 2_676 2_676
O9 Zn1 Tb1 40.87(10) 2_676 .
O9 Zn1 Zn1 42.80(9) . 2_676
O9 Zn1 Zn1 41.51(8) 2_676 2_676
O9 Zn1 O7 97.93(14) 2_676 .
O9 Zn1 O7 155.58(15) . .
O9 Zn1 O5 80.64(14) . .
O9 Zn1 O1 108.80(14) . .
O9 Zn1 O2 95.20(14) . .
O9 Zn1 O9 84.31(13) . 2_676
C11 O7 Zn1 114.1(3) . .
C11 O7 C18 117.6(4) . .
C18 O7 Zn1 128.1(3) . .
C2 O3 Tb1 118.0(3) . .
C2 O3 C9 114.2(5) . .
C9 O3 Tb1 125.4(3) . .
O5 C10 C11 117.1(5) . .
O5 C10 C15 125.4(5) . .
C15 C10 C11 117.4(5) . .
C16 O6 Tb1 137.8(4) . 2_676
Zn1 O5 Tb1 104.43(14) . 2_676
C10 O5 Tb1 136.8(3) . 2_676
C10 O5 Zn1 118.7(3) . .
C16 O8 C17 116.4(5) . .
O7 C11 C10 114.5(4) . .
O7 C11 C12 124.6(5) . .
C12 C11 C10 120.9(6) . .
C10 C15 C16 120.3(5) . .
C10 C15 C14 120.3(5) . .
C14 C15 C16 119.3(6) . .
O2 C7 C6 128.0(5) . .
O2 C7 O4 120.3(6) . .
O4 C7 C6 111.7(6) . .
O3 C2 C1 114.4(4) . .
C3 C2 O3 125.3(6) . .
C3 C2 C1 120.3(6) . .
O7 C18 H18A 109.5 . .
O7 C18 H18B 109.5 . .
O7 C18 H18C 109.5 . .
H18A C18 H18B 109.5 . .
H18A C18 H18C 109.5 . .
H18B C18 H18C 109.5 . .
O6 C16 O8 121.5(5) . .
O6 C16 C15 125.3(6) . .
O8 C16 C15 113.2(5) . .
C6 C1 C2 119.3(5) . .
O1 C1 C2 115.6(4) . .
O1 C1 C6 125.1(5) . .
C7 C6 C5 120.5(5) . .
C1 C6 C7 120.1(5) . .
C1 C6 C5 119.4(6) . .
C12 C13 H13 120.2 . .
C14 C13 H13 120.2 . .
C14 C13 C12 119.5(6) . .
C11 C12 C13 120.4(6) . .
C11 C12 H12 119.8 . .
C13 C12 H12 119.8 . .
C3 C4 H4 118.3 . .
C5 C4 H4 118.3 . .
C5 C4 C3 123.5(6) . .
C2 C3 C4 118.9(7) . .
C2 C3 H3 120.5 . .
C4 C3 H3 120.5 . .
C15 C14 H14 119.4 . .
C13 C14 C15 121.3(6) . .
C13 C14 H14 119.4 . .
C6 C5 H5 120.7 . .
C4 C5 C6 118.7(6) . .
C4 C5 H5 120.7 . .
Zn1 O1 Tb1 105.59(13) . .
C1 O1 Tb1 126.0(3) . .
C1 O1 Zn1 126.8(3) . .
C7 O2 Zn1 130.1(4) . .
C7 O4 C8 116.0(6) . .
Zn1 O9 Tb1 105.26(14) . 2_676
Zn1 O9 Tb1 103.34(14) 2_676 2_676
Zn1 O9 Zn1 95.69(13) . 2_676
C21 O9 Tb1 122.4(6) . 2_676
C21 O9 Zn1 114.3(5) . 2_676
C21 O9 Zn1 112.2(5) . .
N1 O10 Tb1 95.5(4) . .
N1 O11 Tb1 94.2(4) . .
O10 N1 Tb1 58.5(3) . .
O11 N1 Tb1 60.0(3) . .
O11 N1 O10 118.1(5) . .
O12 N1 Tb1 174.4(4) . .
O12 N1 O10 120.5(7) . .
O12 N1 O11 121.5(6) . .
O3 C9 H9A 109.5 . .
O3 C9 H9B 109.5 . .
O3 C9 H9C 109.5 . .
H9A C9 H9B 109.5 . .
H9A C9 H9C 109.5 . .
H9B C9 H9C 109.5 . .
N2 O14 Tb1 94.9(3) . .
N2 O13 Tb1 98.1(4) . .
O14 N2 Tb1 59.5(3) . .
O13 N2 Tb1 56.7(3) . .
O13 N2 O14 116.1(5) . .
O15 N2 Tb1 177.1(5) . .
O15 N2 O14 122.8(6) . .
O15 N2 O13 121.1(7) . .
N3 C20 C19 173.7(16) . .
C20 C19 H19A 109.5 . .
C20 C19 H19B 109.5 . .
C20 C19 H19C 109.5 . .
H19A C19 H19B 109.5 . .
H19A C19 H19C 109.5 . .
H19B C19 H19C 109.5 . .
O8 C17 H17A 109.5 . .
O8 C17 H17B 109.5 . .
O8 C17 H17C 109.5 . .
H17A C17 H17B 109.5 . .
H17A C17 H17C 109.5 . .
H17B C17 H17C 109.5 . .
O4 C8 H8A 109.5 . .
O4 C8 H8B 109.5 . .
O4 C8 H8C 109.5 . .
H8A C8 H8B 109.5 . .
H8A C8 H8C 109.5 . .
H8B C8 H8C 109.5 . .
O9 C21 H21A 109.5 . .
O9 C21 H21B 109.5 . .
O9 C21 H21C 109.5 . .
H21A C21 H21B 109.5 . .
H21A C21 H21C 109.5 . .
H21B C21 H21C 109.5 . .

loop_
_geom_bond_atom_site_label_1
_geom_bond_atom_site_label_2
_geom_bond_distance
_geom_bond_site_symmetry_2
Tb1 Zn1 3.5033(7) .
Tb1 O3 2.518(4) .
Tb1 O6 2.372(4) 2_676
Tb1 O5 2.365(3) 2_676
Tb1 O1 2.338(3) .
Tb1 O9 2.356(4) 2_676
Tb1 O10 2.446(4) .
Tb1 O11 2.479(4) .
Tb1 N1 2.856(5) .
Tb1 O14 2.533(4) .
Tb1 O13 2.472(4) .
Tb1 N2 2.929(6) .
Zn1 Zn1 3.0842(10) 2_676
Zn1 O7 2.193(3) .
Zn1 O5 2.070(4) .
Zn1 O1 2.055(3) .
Zn1 O2 2.076(4) .
Zn1 O9 2.054(3) .
Zn1 O9 2.106(3) 2_676
O7 C11 1.376(6) .
O7 C18 1.443(6) .
O3 C2 1.393(6) .
O3 C9 1.487(7) .
C10 O5 1.329(6) .
C10 C11 1.418(7) .
C10 C15 1.396(7) .
O6 C16 1.228(6) .
O8 C16 1.317(7) .
O8 C17 1.454(7) .
C11 C12 1.379(7) .
C15 C16 1.480(7) .
C15 C14 1.400(8) .
C7 C6 1.424(8) .
C7 O2 1.202(7) .
C7 O4 1.339(7) .
C2 C1 1.446(8) .
C2 C3 1.373(8) .
C18 H18A 0.9600 .
C18 H18B 0.9600 .
C18 H18C 0.9600 .
C1 C6 1.382(7) .
C1 O1 1.346(6) .
C6 C5 1.441(8) .
C13 H13 0.9300 .
C13 C12 1.389(9) .
C13 C14 1.361(8) .
C12 H12 0.9300 .
C4 H4 0.9300 .
C4 C3 1.383(9) .
C4 C5 1.357(9) .
C3 H3 0.9300 .
C14 H14 0.9300 .
C5 H5 0.9300 .
O4 C8 1.460(8) .
O9 C21 1.412(13) .
O10 N1 1.258(7) .
O11 N1 1.249(7) .
N1 O12 1.230(6) .
C9 H9A 0.9600 .
C9 H9B 0.9600 .
C9 H9C 0.9600 .
O14 N2 1.272(7) .
O13 N2 1.260(6) .
N2 O15 1.204(6) .
C20 N3 1.108(15) .
C20 C19 1.417(15) .
C19 H19A 0.9600 .
C19 H19B 0.9600 .
C19 H19C 0.9600 .
C17 H17A 0.9600 .
C17 H17B 0.9600 .
C17 H17C 0.9600 .
C8 H8A 0.9600 .
C8 H8B 0.9600 .
C8 H8C 0.9600 .
C21 H21A 0.9600 .
C21 H21B 0.9600 .
C21 H21C 0.9600 .

loop_
_geom_torsion_atom_site_label_1
_geom_torsion_atom_site_label_2
_geom_torsion_atom_site_label_3
_geom_torsion_atom_site_label_4
_geom_torsion
_geom_torsion_site_symmetry_1
_geom_torsion_site_symmetry_4
Tb1 O3 C2 C1 -9.9(6) . .
Tb1 O3 C2 C3 171.6(5) . .
Tb1 O6 C16 O8 -159.8(4) 2_676 .
Tb1 O6 C16 C15 21.9(9) 2_676 .
Tb1 O10 N1 O11 7.1(6) . .
Tb1 O10 N1 O12 -173.5(5) . .
Tb1 O11 N1 O10 -7.0(6) . .
Tb1 O11 N1 O12 173.6(5) . .
Tb1 O14 N2 O13 -0.8(6) . .
Tb1 O14 N2 O15 178.0(7) . .
Tb1 O13 N2 O14 0.9(6) . .
Tb1 O13 N2 O15 -178.0(6) . .
Zn1 O7 C11 C10 2.6(5) . .
Zn1 O7 C11 C12 -177.3(4) . .
O7 C11 C12 C13 178.6(6) . .
O3 C2 C1 C6 -177.7(5) . .
O3 C2 C1 O1 2.5(7) . .
O3 C2 C3 C4 178.3(6) . .
C10 C11 C12 C13 -1.3(9) . .
C10 C15 C16 O6 -4.4(9) . .
C10 C15 C16 O8 177.2(5) . .
C10 C15 C14 C13 0.4(9) . .
O5 C10 C11 O7 3.2(6) . .
O5 C10 C11 C12 -176.9(5) . .
O5 C10 C15 C16 -2.1(8) . .
O5 C10 C15 C14 177.4(5) . .
C11 C10 O5 Tb1 172.4(3) . 2_676
C11 C10 O5 Zn1 -7.9(5) . .
C11 C10 C15 C16 177.9(5) . .
C11 C10 C15 C14 -2.6(8) . .
C15 C10 O5 Tb1 -7.6(8) . 2_676
C15 C10 O5 Zn1 172.1(4) . .
C15 C10 C11 O7 -176.9(4) . .
C15 C10 C11 C12 3.0(8) . .
C7 C6 C5 C4 -179.7(6) . .
C2 C1 C6 C7 178.9(5) . .
C2 C1 C6 C5 -0.8(8) . .
C2 C1 O1 Tb1 7.3(6) . .
C2 C1 O1 Zn1 -155.9(4) . .
C18 O7 C11 C10 -173.2(4) . .
C18 O7 C11 C12 6.9(8) . .
C16 C15 C14 C13 180.0(6) . .
C1 C2 C3 C4 -0.1(10) . .
C1 C6 C5 C4 0.0(9) . .
C6 C7 O2 Zn1 11.7(10) . .
C6 C7 O4 C8 176.5(6) . .
C6 C1 O1 Tb1 -172.5(4) . .
C6 C1 O1 Zn1 24.3(7) . .
C12 C13 C14 C15 1.4(10) . .
C3 C2 C1 C6 0.9(9) . .
C3 C2 C1 O1 -178.9(5) . .
C3 C4 C5 C6 0.9(11) . .
C14 C15 C16 O6 176.1(6) . .
C14 C15 C16 O8 -2.4(8) . .
C14 C13 C12 C11 -0.9(10) . .
C5 C4 C3 C2 -0.8(11) . .
O1 C1 C6 C7 -1.3(8) . .
O1 C1 C6 C5 179.0(5) . .
O2 C7 C6 C1 -18.0(10) . .
O2 C7 C6 C5 161.7(6) . .
O2 C7 O4 C8 -3.8(9) . .
O4 C7 C6 C1 161.7(5) . .
O4 C7 C6 C5 -18.6(8) . .
O4 C7 O2 Zn1 -168.0(4) . .
C9 O3 C2 C1 -173.1(5) . .
C9 O3 C2 C3 8.3(8) . .
C17 O8 C16 O6 1.7(9) . .
C17 O8 C16 C15 -179.7(5) . .
